data_2227839
loop_
_publ_author_name
'Zheng, Ling-Li'
'Li, Yan'
'Zi, Tie-Ying'
'Yuan, Ming-Yong'

_publ_section_title
;
 8\b-Acetoxy-14\a-benzoyloxy-<i>N</i>-methyl-13\b,15\a-dihydroxy-1\a,6\a,16\b-trimethoxy-4\b-(methoxymethyl)aconitane:
 hypaconitine isolated from `fuzi'
;
_journal_coeditor_code NG5034
_journal_issue 11
_journal_name_full 'Acta Crystallographica Section E'
_journal_page_first o2787
_journal_page_last o2788
_journal_paper_doi 10.1107/S1600536810039887
_journal_volume 66
_journal_year 2010
_chemical_formula_iupac 'C33 H45 N O10'
_chemical_formula_moiety 'C33 H45 N O10'
_chemical_formula_sum 'C33 H45 N O10'
_chemical_formula_weight 615.70
_chemical_name_common hypaconitine
_chemical_name_systematic
;
8\b-Acetoxy-14\a-benzoyloxy-<i>N</i>-methyl-13\b,15\a-dihydroxy-
1\a,6\a,16\b-trimethoxy-4\b-(methoxymethyl)aconitane
;
_space_group_IT_number 19
_symmetry_cell_setting orthorhombic
_symmetry_space_group_name_Hall 'P 2ac 2ab'
_symmetry_space_group_name_H-M 'P 21 21 21'
_atom_sites_solution_hydrogens geom
_atom_sites_solution_primary direct
_atom_sites_solution_secondary difmap
_audit_creation_method SHELXL-97
_cell_angle_alpha 90.00
_cell_angle_beta 90.00
_cell_angle_gamma 90.00
_cell_formula_units_Z 4
_cell_length_a 12.457(2)
_cell_length_b 15.689(3)
_cell_length_c 15.771(3)
_cell_measurement_reflns_used 11109
_cell_measurement_temperature 113(2)
_cell_measurement_theta_max 27.9
_cell_measurement_theta_min 1.3
_cell_volume 3082.3(10)
_computing_cell_refinement 'CrystalClear (Rigaku/MSC, 2005)'
_computing_data_collection 'CrystalClear (Rigaku/MSC, 2005)'
_computing_data_reduction 'CrystalClear (Rigaku/MSC, 2005)'
_computing_molecular_graphics 'ORTEP03 (Farrugia, 1997)'
_computing_publication_material 'SHELXL97 (Sheldrick, 2008)'
_computing_structure_refinement 'SHELXL97 (Sheldrick, 2008)'
_computing_structure_solution 'SHELXS97 (Sheldrick, 2008)'
_diffrn_ambient_temperature 113(2)
_diffrn_detector_area_resol_mean 14.63
_diffrn_measured_fraction_theta_full 0.997
_diffrn_measured_fraction_theta_max 0.997
_diffrn_measurement_device_type 'Rigaku Saturn CCD area-detector'
_diffrn_measurement_method '\w and \f scans'
_diffrn_radiation_monochromator multiplayer
_diffrn_radiation_source 'rotating anode'
_diffrn_radiation_type MoK\a
_diffrn_radiation_wavelength 0.71073
_diffrn_reflns_av_R_equivalents 0.0403
_diffrn_reflns_av_sigmaI/netI 0.0304
_diffrn_reflns_limit_h_max 12
_diffrn_reflns_limit_h_min -16
_diffrn_reflns_limit_k_max 20
_diffrn_reflns_limit_k_min -20
_diffrn_reflns_limit_l_max 20
_diffrn_reflns_limit_l_min -20
_diffrn_reflns_number 28410
_diffrn_reflns_theta_full 27.87
_diffrn_reflns_theta_max 27.87
_diffrn_reflns_theta_min 1.83
_exptl_absorpt_coefficient_mu 0.098
_exptl_absorpt_correction_T_max 0.9798
_exptl_absorpt_correction_T_min 0.9694
_exptl_absorpt_correction_type multi-scan
_exptl_absorpt_process_details '(CrystalClear; Rigaku/MSC, 2005)'
_exptl_crystal_colour colourless
_exptl_crystal_density_diffrn 1.327
_exptl_crystal_density_method 'not measured'
_exptl_crystal_description block
_exptl_crystal_F_000 1320
_exptl_crystal_size_max 0.32
_exptl_crystal_size_mid 0.29
_exptl_crystal_size_min 0.21
_refine_diff_density_max 0.247
_refine_diff_density_min -0.211
_refine_ls_extinction_method none
_refine_ls_goodness_of_fit_ref 1.016
_refine_ls_hydrogen_treatment constr
_refine_ls_matrix_type full
_refine_ls_number_parameters 406
_refine_ls_number_reflns 4094
_refine_ls_number_restraints 3
_refine_ls_restrained_S_all 1.023
_refine_ls_R_factor_all 0.0387
_refine_ls_R_factor_gt 0.0353
_refine_ls_shift/su_max 0.000
_refine_ls_shift/su_mean 0.000
_refine_ls_structure_factor_coef Fsqd
_refine_ls_weighting_details 'calc w=1/[\s^2^(Fo^2^)+(0.0542P)^2^+0.0000P] where P=(Fo^2^+2Fc^2^)/3'
_refine_ls_weighting_scheme calc
_refine_ls_wR_factor_gt 0.0816
_refine_ls_wR_factor_ref 0.0834
_reflns_number_gt 3805
_reflns_number_total 4094
_reflns_threshold_expression I>2sigma(I)
_cod_data_source_file ng5034.cif
_cod_data_source_block I
_cod_database_code 2227839
_cod_database_fobs_code 2227839

loop_
_symmetry_equiv_pos_as_xyz
'x, y, z'
'-x+1/2, -y, z+1/2'
'-x, y+1/2, -z+1/2'
'x+1/2, -y+1/2, -z'

loop_
_atom_site_type_symbol
_atom_site_label
_atom_site_fract_x
_atom_site_fract_y
_atom_site_fract_z
_atom_site_U_iso_or_equiv
_atom_site_adp_type
_atom_site_calc_flag
_atom_site_refinement_flags
_atom_site_occupancy
_atom_site_disorder_assembly
_atom_site_disorder_group
O O1 1.23858(11) 0.89466(8) 0.31289(9) 0.0302(3) Uani d . 1 A .
O O2 1.07598(11) 0.84457(8) 0.13939(9) 0.0302(3) Uani d D 1 . .
O O3 0.91073(10) 0.62972(8) 0.42341(8) 0.0256(3) Uani d . 1 . .
O O4 0.79646(10) 0.87205(8) 0.12467(8) 0.0224(3) Uani d . 1 . .
O O5 0.80028(12) 0.78668(9) 0.00869(8) 0.0314(3) Uani d . 1 . .
O O6 0.66939(11) 1.02025(8) 0.23958(11) 0.0381(4) Uani d . 1 . .
O O7 0.60560(10) 0.88599(8) 0.23532(8) 0.0245(3) Uani d . 1 . .
O O8 0.74141(11) 0.66278(8) 0.12664(9) 0.0278(3) Uani d . 1 A .
H H8 0.7649 0.6749 0.0782 0.042 Uiso calc R 1 . .
O O9 0.52663(10) 0.71641(9) 0.22035(8) 0.0286(3) Uani d . 1 . .
O O10 0.55459(10) 0.76257(9) 0.37461(9) 0.0302(3) Uani d . 1 . .
H H10O 0.5011 0.7562 0.3428 0.045 Uiso calc R 1 . .
N N1 1.03362(12) 0.64061(9) 0.23693(10) 0.0228(3) Uani d . 1 A .
C C1 0.98310(14) 0.69978(11) 0.41053(11) 0.0216(4) Uani d . 1 . .
H H1 0.9735 0.7401 0.4591 0.026 Uiso calc R 1 . .
C C2 1.09733(14) 0.66559(12) 0.41484(12) 0.0252(4) Uani d . 1 . .
H H2A 1.1154 0.6519 0.4744 0.030 Uiso calc R 1 . .
H H2B 1.1023 0.6124 0.3814 0.030 Uiso calc R 1 . .
C C3 1.17712(15) 0.72968(12) 0.38090(12) 0.0254(4) Uani d . 1 . .
H H3A 1.2493 0.7033 0.3798 0.030 Uiso calc R 1 . .
H H3B 1.1800 0.7792 0.4198 0.030 Uiso calc R 1 . .
C C4 1.14877(14) 0.76100(12) 0.29144(11) 0.0226(4) Uani d . 1 A .
C C5 1.04062(14) 0.80980(11) 0.29511(11) 0.0213(4) Uani d . 1 . .
H H5 1.0466 0.8612 0.3323 0.026 Uiso calc R 1 A .
C C6 0.99822(14) 0.83478(12) 0.20478(11) 0.0222(4) Uani d . 1 A .
H H6 0.9574 0.8894 0.2099 0.027 Uiso calc R 1 . .
C C7 0.91787(14) 0.76308(11) 0.18088(11) 0.0208(4) Uani d . 1 . .
H H7 0.9326 0.7409 0.1226 0.025 Uiso calc R 1 A .
C C8 0.80427(15) 0.80051(11) 0.18664(11) 0.0206(4) Uani d . 1 A .
C C9 0.79423(14) 0.84829(11) 0.27182(11) 0.0210(4) Uani d . 1 . .
H H9 0.8295 0.9054 0.2679 0.025 Uiso calc R 1 A .
C C10 0.84333(14) 0.79591(11) 0.34650(11) 0.0217(4) Uani d . 1 A .
H H10 0.8581 0.8372 0.3934 0.026 Uiso calc R 1 . .
C C11 0.95087(14) 0.74792(11) 0.32833(11) 0.0197(4) Uani d . 1 A .
C C12 0.74725(14) 0.73924(12) 0.37588(12) 0.0258(4) Uani d . 1 . .
H H12A 0.7630 0.6783 0.3653 0.031 Uiso calc R 1 A .
H H12B 0.7339 0.7471 0.4373 0.031 Uiso calc R 1 . .
C C13 0.64957(14) 0.76738(12) 0.32456(11) 0.0238(4) Uani d . 1 A .
C C14 0.67831(14) 0.85795(12) 0.30017(11) 0.0231(4) Uani d . 1 A .
H H14 0.6738 0.8963 0.3507 0.028 Uiso calc R 1 . .
C C15 0.70879(14) 0.73879(11) 0.16864(11) 0.0224(4) Uani d . 1 . .
H H15 0.6605 0.7694 0.1282 0.027 Uiso calc R 1 A .
C C16 0.63726(15) 0.71180(12) 0.24422(12) 0.0240(4) Uani d . 1 A .
H H16 0.6546 0.6514 0.2593 0.029 Uiso calc R 1 . .
C C17 0.93745(14) 0.69281(11) 0.24888(11) 0.0209(4) Uani d . 1 A .
H H17 0.8726 0.6556 0.2544 0.025 Uiso calc R 1 . .
C C18 1.24163(15) 0.81852(12) 0.26341(13) 0.0267(4) Uani d . 1 . .
H H18A 1.3109 0.7889 0.2719 0.032 Uiso calc R 1 A .
H H18B 1.2344 0.8325 0.2025 0.032 Uiso calc R 1 . .
C C19 1.13661(15) 0.68636(12) 0.22852(12) 0.0254(4) Uani d . 1 . .
H H19A 1.1429 0.7087 0.1700 0.031 Uiso calc R 1 A .
H H19B 1.1961 0.6456 0.2376 0.031 Uiso calc R 1 . .
C C20 1.02178(17) 0.57792(12) 0.16930(13) 0.0306(4) Uani d . 1 . .
H H20A 0.9539 0.5472 0.1765 0.046 Uiso calc R 1 A .
H H20B 1.0816 0.5374 0.1716 0.046 Uiso calc R 1 . .
H H20C 1.0219 0.6070 0.1143 0.046 Uiso calc R 1 . .
C C21 0.89680(16) 0.60786(13) 0.50979(12) 0.0308(4) Uani d . 1 . .
H H21A 0.9656 0.5893 0.5336 0.046 Uiso calc R 1 . .
H H21B 0.8444 0.5615 0.5144 0.046 Uiso calc R 1 . .
H H21C 0.8707 0.6576 0.5412 0.046 Uiso calc R 1 . .
C C22 1.32008(17) 0.95307(13) 0.29058(14) 0.0355(5) Uani d . 1 . .
H H22A 1.3905 0.9271 0.3007 0.053 Uiso calc R 1 A .
H H22B 1.3130 1.0047 0.3251 0.053 Uiso calc R 1 . .
H H22C 1.3133 0.9679 0.2305 0.053 Uiso calc R 1 . .
C C23 1.0854(9) 0.9162(7) 0.0954(9) 0.058(3) Uiso d PD 0.333(16) A 1
H H23A 1.0189 0.9267 0.0639 0.087 Uiso calc PR 0.333(16) A 1
H H23B 1.1454 0.9109 0.0555 0.087 Uiso calc PR 0.333(16) A 1
H H23C 1.0990 0.9637 0.1342 0.087 Uiso calc PR 0.333(16) A 1
C C23' 1.0983(3) 0.9342(2) 0.1242(3) 0.0289(12) Uiso d PD 0.667(16) A 2
H H23D 1.1498 0.9396 0.0775 0.043 Uiso calc PR 0.667(16) A 2
H H23E 1.1286 0.9598 0.1756 0.043 Uiso calc PR 0.667(16) A 2
H H23F 1.0315 0.9636 0.1092 0.043 Uiso calc PR 0.667(16) A 2
C C24 0.79618(15) 0.85677(13) 0.04047(12) 0.0267(4) Uani d . 1 . .
C C25 0.78886(19) 0.93861(14) -0.00785(14) 0.0385(5) Uani d . 1 . .
H H25A 0.7831 0.9263 -0.0686 0.058 Uiso calc R 1 . .
H H25B 0.8534 0.9728 0.0026 0.058 Uiso calc R 1 . .
H H25C 0.7254 0.9704 0.0107 0.058 Uiso calc R 1 . .
C C26 0.49317(17) 0.65471(14) 0.15989(14) 0.0386(5) Uani d . 1 . .
H H26A 0.5280 0.6662 0.1054 0.058 Uiso calc R 1 . .
H H26B 0.4151 0.6577 0.1530 0.058 Uiso calc R 1 . .
H H26C 0.5134 0.5977 0.1796 0.058 Uiso calc R 1 . .
C C27 0.61137(15) 0.96722(11) 0.20869(13) 0.0255(4) Uani d . 1 . .
C C28 0.53567(14) 0.98128(12) 0.13698(12) 0.0254(4) Uani d . 1 . .
C C29 0.47300(16) 0.91484(13) 0.10516(12) 0.0292(4) Uani d . 1 . .
H H29 0.4788 0.8593 0.1287 0.035 Uiso calc R 1 . .
C C30 0.40216(18) 0.93033(14) 0.03905(14) 0.0370(5) Uani d . 1 . .
H H30 0.3594 0.8853 0.0173 0.044 Uiso calc R 1 . .
C C31 0.39364(18) 1.01139(15) 0.00471(13) 0.0383(5) Uani d . 1 . .
H H31 0.3456 1.0216 -0.0409 0.046 Uiso calc R 1 . .
C C32 0.45470(18) 1.07705(15) 0.03665(15) 0.0415(5) Uani d . 1 . .
H H32 0.4483 1.1327 0.0134 0.050 Uiso calc R 1 . .
C C33 0.52578(16) 1.06205(13) 0.10295(15) 0.0353(5) Uani d . 1 . .
H H33 0.5677 1.1075 0.1249 0.042 Uiso calc R 1 . .

loop_
_atom_site_aniso_label
_atom_site_aniso_U_11
_atom_site_aniso_U_22
_atom_site_aniso_U_33
_atom_site_aniso_U_12
_atom_site_aniso_U_13
_atom_site_aniso_U_23
O1 0.0263(7) 0.0297(7) 0.0346(8) -0.0064(6) 0.0061(6) -0.0036(6)
O2 0.0296(7) 0.0332(7) 0.0277(7) -0.0010(6) 0.0076(6) 0.0077(6)
O3 0.0288(7) 0.0261(6) 0.0218(6) -0.0049(5) -0.0031(5) 0.0017(5)
O4 0.0232(6) 0.0241(6) 0.0198(6) 0.0034(5) -0.0013(5) 0.0009(5)
O5 0.0372(8) 0.0343(8) 0.0226(7) 0.0021(6) 0.0010(6) -0.0028(6)
O6 0.0319(8) 0.0268(7) 0.0556(10) -0.0007(6) -0.0138(7) -0.0073(7)
O7 0.0217(6) 0.0249(6) 0.0269(7) 0.0033(5) -0.0036(5) -0.0022(5)
O8 0.0304(7) 0.0277(6) 0.0254(7) 0.0018(6) 0.0020(6) -0.0085(6)
O9 0.0212(6) 0.0337(7) 0.0311(7) -0.0025(6) -0.0012(5) -0.0059(6)
O10 0.0196(6) 0.0444(8) 0.0267(7) 0.0003(6) 0.0049(5) -0.0018(6)
N1 0.0244(8) 0.0211(7) 0.0228(7) 0.0049(6) -0.0007(6) -0.0037(6)
C1 0.0235(9) 0.0219(9) 0.0192(8) -0.0019(7) -0.0013(7) -0.0019(7)
C2 0.0254(9) 0.0281(9) 0.0221(9) 0.0027(8) -0.0041(7) 0.0021(8)
C3 0.0208(9) 0.0307(10) 0.0248(9) 0.0026(8) -0.0024(7) -0.0013(8)
C4 0.0200(8) 0.0257(9) 0.0222(9) 0.0028(7) -0.0009(7) -0.0005(8)
C5 0.0194(8) 0.0232(9) 0.0213(8) 0.0017(7) -0.0001(7) -0.0026(7)
C6 0.0200(8) 0.0254(9) 0.0212(8) 0.0023(7) 0.0014(7) 0.0015(7)
C7 0.0229(9) 0.0215(8) 0.0181(8) 0.0025(7) 0.0005(7) -0.0007(7)
C8 0.0229(9) 0.0224(9) 0.0165(8) 0.0018(7) -0.0002(7) 0.0013(7)
C9 0.0183(8) 0.0231(9) 0.0216(8) 0.0018(7) -0.0012(7) -0.0037(7)
C10 0.0217(9) 0.0257(9) 0.0176(8) 0.0014(7) -0.0006(7) -0.0024(7)
C11 0.0191(8) 0.0218(9) 0.0183(8) 0.0015(7) 0.0008(6) -0.0014(7)
C12 0.0236(9) 0.0337(10) 0.0200(9) 0.0020(8) 0.0027(7) 0.0001(8)
C13 0.0201(9) 0.0297(9) 0.0217(8) 0.0019(8) 0.0042(7) -0.0035(8)
C14 0.0200(8) 0.0291(9) 0.0201(8) 0.0033(7) -0.0013(7) -0.0048(8)
C15 0.0229(9) 0.0231(9) 0.0213(8) 0.0026(7) 0.0001(7) -0.0035(7)
C16 0.0222(9) 0.0261(9) 0.0238(9) 0.0014(7) 0.0000(7) 0.0000(8)
C17 0.0207(9) 0.0224(9) 0.0195(8) 0.0014(7) -0.0003(7) -0.0008(7)
C18 0.0196(9) 0.0321(10) 0.0286(10) 0.0033(8) 0.0010(7) 0.0005(8)
C19 0.0225(9) 0.0285(10) 0.0254(9) 0.0068(7) 0.0019(7) -0.0025(8)
C20 0.0350(11) 0.0281(10) 0.0288(10) 0.0074(9) -0.0028(8) -0.0078(8)
C21 0.0326(10) 0.0352(11) 0.0248(10) -0.0043(9) 0.0039(8) 0.0032(8)
C22 0.0319(11) 0.0380(11) 0.0365(11) -0.0081(9) 0.0043(9) 0.0028(9)
C24 0.0231(9) 0.0355(11) 0.0214(9) 0.0013(8) -0.0002(7) 0.0009(8)
C25 0.0496(13) 0.0383(12) 0.0275(11) 0.0059(10) 0.0004(10) 0.0052(9)
C26 0.0293(11) 0.0447(13) 0.0417(12) -0.0089(10) -0.0035(9) -0.0124(10)
C27 0.0208(9) 0.0228(9) 0.0330(10) 0.0038(8) 0.0018(8) -0.0047(8)
C28 0.0206(9) 0.0280(10) 0.0275(9) 0.0045(7) 0.0021(7) -0.0023(8)
C29 0.0308(10) 0.0298(10) 0.0269(10) 0.0006(9) 0.0001(8) -0.0024(8)
C30 0.0366(12) 0.0436(12) 0.0307(11) 0.0028(10) -0.0063(9) -0.0100(10)
C31 0.0372(12) 0.0546(14) 0.0232(10) 0.0161(11) -0.0019(9) -0.0016(10)
C32 0.0402(13) 0.0408(13) 0.0436(13) 0.0111(11) 0.0004(10) 0.0114(11)
C33 0.0302(11) 0.0290(10) 0.0467(13) 0.0015(9) -0.0034(9) 0.0036(9)

loop_
_atom_type_symbol
_atom_type_description
_atom_type_scat_dispersion_real
_atom_type_scat_dispersion_imag
_atom_type_scat_source
C C 0.0033 0.0000 'International Tables Vol C Tables 4.2.6.8 and 6.1.1.4'
H H 0.0000 0.0000 'International Tables Vol C Tables 4.2.6.8 and 6.1.1.4'
N N 0.0061 0.0000 'International Tables Vol C Tables 4.2.6.8 and 6.1.1.4'
O O 0.0106 0.0000 'International Tables Vol C Tables 4.2.6.8 and 6.1.1.4'

loop_
_geom_angle_atom_site_label_1
_geom_angle_atom_site_label_2
_geom_angle_atom_site_label_3
_geom_angle_site_symmetry_1
_geom_angle_site_symmetry_3
_geom_angle
_geom_angle_publ_flag
C22 O1 C18 . . 112.81(15) ?
C23 O2 C6 . . 122.1(5) ?
C23 O2 C23' . . 22.6(6) ?
C6 O2 C23' . . 110.7(2) ?
C21 O3 C1 . . 113.49(14) ?
C24 O4 C8 . . 120.76(14) ?
C27 O7 C14 . . 118.66(15) ?
C15 O8 H8 . . 109.5 ?
C26 O9 C16 . . 115.13(15) ?
C13 O10 H10O . . 109.5 ?
C20 N1 C17 . . 112.88(14) ?
C20 N1 C19 . . 110.50(15) ?
C17 N1 C19 . . 116.81(13) ?
O3 C1 C2 . . 108.10(14) ?
O3 C1 C11 . . 109.14(13) ?
C2 C1 C11 . . 116.76(15) ?
O3 C1 H1 . . 107.5 ?
C2 C1 H1 . . 107.5 ?
C11 C1 H1 . . 107.5 ?
C3 C2 C1 . . 111.37(15) ?
C3 C2 H2A . . 109.4 ?
C1 C2 H2A . . 109.4 ?
C3 C2 H2B . . 109.4 ?
C1 C2 H2B . . 109.4 ?
H2A C2 H2B . . 108.0 ?
C2 C3 C4 . . 112.77(15) ?
C2 C3 H3A . . 109.0 ?
C4 C3 H3A . . 109.0 ?
C2 C3 H3B . . 109.0 ?
C4 C3 H3B . . 109.0 ?
H3A C3 H3B . . 107.8 ?
C18 C4 C3 . . 106.26(14) ?
C18 C4 C19 . . 109.61(15) ?
C3 C4 C19 . . 111.77(15) ?
C18 C4 C5 . . 112.08(14) ?
C3 C4 C5 . . 108.89(14) ?
C19 C4 C5 . . 108.27(14) ?
C4 C5 C6 . . 112.45(14) ?
C4 C5 C11 . . 109.01(14) ?
C6 C5 C11 . . 102.57(13) ?
C4 C5 H5 . . 110.8 ?
C6 C5 H5 . . 110.8 ?
C11 C5 H5 . . 110.8 ?
O2 C6 C7 . . 109.96(14) ?
O2 C6 C5 . . 117.11(14) ?
C7 C6 C5 . . 104.86(14) ?
O2 C6 H6 . . 108.2 ?
C7 C6 H6 . . 108.2 ?
C5 C6 H6 . . 108.2 ?
C8 C7 C6 . . 107.64(14) ?
C8 C7 C17 . . 112.00(14) ?
C6 C7 C17 . . 104.17(14) ?
C8 C7 H7 . . 110.9 ?
C6 C7 H7 . . 110.9 ?
C17 C7 H7 . . 110.9 ?
O4 C8 C7 . . 108.02(13) ?
O4 C8 C9 . . 101.52(13) ?
C7 C8 C9 . . 108.18(14) ?
O4 C8 C15 . . 107.34(13) ?
C7 C8 C15 . . 117.05(14) ?
C9 C8 C15 . . 113.46(14) ?
C14 C9 C8 . . 112.43(14) ?
C14 C9 C10 . . 101.71(14) ?
C8 C9 C10 . . 111.67(14) ?
C14 C9 H9 . . 110.3 ?
C8 C9 H9 . . 110.3 ?
C10 C9 H9 . . 110.3 ?
C9 C10 C12 . . 102.90(14) ?
C9 C10 C11 . . 116.81(14) ?
C12 C10 C11 . . 115.92(14) ?
C9 C10 H10 . . 106.8 ?
C12 C10 H10 . . 106.8 ?
C11 C10 H10 . . 106.8 ?
C17 C11 C1 . . 115.88(14) ?
C17 C11 C10 . . 109.17(14) ?
C1 C11 C10 . . 107.62(14) ?
C17 C11 C5 . . 98.85(13) ?
C1 C11 C5 . . 113.26(14) ?
C10 C11 C5 . . 111.93(14) ?
C13 C12 C10 . . 106.80(15) ?
C13 C12 H12A . . 110.4 ?
C10 C12 H12A . . 110.4 ?
C13 C12 H12B . . 110.4 ?
C10 C12 H12B . . 110.4 ?
H12A C12 H12B . . 108.6 ?
O10 C13 C14 . . 112.75(15) ?
O10 C13 C12 . . 110.67(15) ?
C14 C13 C12 . . 102.56(15) ?
O10 C13 C16 . . 110.00(15) ?
C14 C13 C16 . . 110.15(15) ?
C12 C13 C16 . . 110.52(15) ?
O7 C14 C13 . . 108.62(15) ?
O7 C14 C9 . . 114.88(15) ?
C13 C14 C9 . . 101.87(14) ?
O7 C14 H14 . . 110.4 ?
C13 C14 H14 . . 110.4 ?
C9 C14 H14 . . 110.4 ?
O8 C15 C16 . . 107.08(14) ?
O8 C15 C8 . . 112.77(14) ?
C16 C15 C8 . . 117.95(14) ?
O8 C15 H15 . . 106.1 ?
C16 C15 H15 . . 106.1 ?
C8 C15 H15 . . 106.1 ?
O9 C16 C13 . . 106.42(14) ?
O9 C16 C15 . . 109.77(15) ?
C13 C16 C15 . . 114.84(14) ?
O9 C16 H16 . . 108.5 ?
C13 C16 H16 . . 108.5 ?
C15 C16 H16 . . 108.5 ?
N1 C17 C11 . . 109.39(14) ?
N1 C17 C7 . . 115.83(14) ?
C11 C17 C7 . . 100.41(13) ?
N1 C17 H17 . . 110.3 ?
C11 C17 H17 . . 110.3 ?
C7 C17 H17 . . 110.3 ?
O1 C18 C4 . . 108.36(15) ?
O1 C18 H18A . . 110.0 ?
C4 C18 H18A . . 110.0 ?
O1 C18 H18B . . 110.0 ?
C4 C18 H18B . . 110.0 ?
H18A C18 H18B . . 108.4 ?
N1 C19 C4 . . 113.38(14) ?
N1 C19 H19A . . 108.9 ?
C4 C19 H19A . . 108.9 ?
N1 C19 H19B . . 108.9 ?
C4 C19 H19B . . 108.9 ?
H19A C19 H19B . . 107.7 ?
N1 C20 H20A . . 109.5 ?
N1 C20 H20B . . 109.5 ?
H20A C20 H20B . . 109.5 ?
N1 C20 H20C . . 109.5 ?
H20A C20 H20C . . 109.5 ?
H20B C20 H20C . . 109.5 ?
O3 C21 H21A . . 109.5 ?
O3 C21 H21B . . 109.5 ?
H21A C21 H21B . . 109.5 ?
O3 C21 H21C . . 109.5 ?
H21A C21 H21C . . 109.5 ?
H21B C21 H21C . . 109.5 ?
O1 C22 H22A . . 109.5 ?
O1 C22 H22B . . 109.5 ?
H22A C22 H22B . . 109.5 ?
O1 C22 H22C . . 109.5 ?
H22A C22 H22C . . 109.5 ?
H22B C22 H22C . . 109.5 ?
O2 C23 H23A . . 109.5 ?
O2 C23 H23B . . 109.5 ?
O2 C23 H23C . . 109.5 ?
O2 C23' H23D . . 109.5 ?
O2 C23' H23E . . 109.5 ?
H23D C23' H23E . . 109.5 ?
O2 C23' H23F . . 109.5 ?
H23D C23' H23F . . 109.5 ?
H23E C23' H23F . . 109.5 ?
O5 C24 O4 . . 124.69(18) ?
O5 C24 C25 . . 124.88(18) ?
O4 C24 C25 . . 110.43(17) ?
C24 C25 H25A . . 109.5 ?
C24 C25 H25B . . 109.5 ?
H25A C25 H25B . . 109.5 ?
C24 C25 H25C . . 109.5 ?
H25A C25 H25C . . 109.5 ?
H25B C25 H25C . . 109.5 ?
O9 C26 H26A . . 109.5 ?
O9 C26 H26B . . 109.5 ?
H26A C26 H26B . . 109.5 ?
O9 C26 H26C . . 109.5 ?
H26A C26 H26C . . 109.5 ?
H26B C26 H26C . . 109.5 ?
O6 C27 O7 . . 124.10(18) ?
O6 C27 C28 . . 125.78(18) ?
O7 C27 C28 . . 110.12(15) ?
C33 C28 C29 . . 119.70(18) ?
C33 C28 C27 . . 119.17(18) ?
C29 C28 C27 . . 121.11(17) ?
C30 C29 C28 . . 119.68(19) ?
C30 C29 H29 . . 120.2 ?
C28 C29 H29 . . 120.2 ?
C31 C30 C29 . . 120.2(2) ?
C31 C30 H30 . . 119.9 ?
C29 C30 H30 . . 119.9 ?
C32 C31 C30 . . 120.1(2) ?
C32 C31 H31 . . 120.0 ?
C30 C31 H31 . . 120.0 ?
C31 C32 C33 . . 120.0(2) ?
C31 C32 H32 . . 120.0 ?
C33 C32 H32 . . 120.0 ?
C28 C33 C32 . . 120.3(2) ?
C28 C33 H33 . . 119.9 ?
C32 C33 H33 . . 119.9 ?

loop_
_geom_bond_atom_site_label_1
_geom_bond_atom_site_label_2
_geom_bond_site_symmetry_2
_geom_bond_distance
_geom_bond_publ_flag
O1 C22 . 1.412(2) ?
O1 C18 . 1.427(2) ?
O2 C23 . 1.326(9) ?
O2 C6 . 1.423(2) ?
O2 C23' . 1.453(4) ?
O3 C21 . 1.416(2) ?
O3 C1 . 1.436(2) ?
O4 C24 . 1.349(2) ?
O4 C8 . 1.491(2) ?
O5 C24 . 1.210(2) ?
O6 C27 . 1.205(2) ?
O7 C27 . 1.344(2) ?
O7 C14 . 1.435(2) ?
O8 C15 . 1.423(2) ?
O8 H8 . 0.8400 ?
O9 C26 . 1.421(2) ?
O9 C16 . 1.430(2) ?
O10 C13 . 1.424(2) ?
O10 H10O . 0.8400 ?
N1 C20 . 1.458(2) ?
N1 C17 . 1.463(2) ?
N1 C19 . 1.476(2) ?
C1 C2 . 1.522(2) ?
C1 C11 . 1.553(2) ?
C1 H1 . 1.0000 ?
C2 C3 . 1.512(3) ?
C2 H2A . 0.9900 ?
C2 H2B . 0.9900 ?
C3 C4 . 1.535(2) ?
C3 H3A . 0.9900 ?
C3 H3B . 0.9900 ?
C4 C18 . 1.532(3) ?
C4 C19 . 1.542(2) ?
C4 C5 . 1.551(2) ?
C5 C6 . 1.569(2) ?
C5 C11 . 1.571(2) ?
C5 H5 . 1.0000 ?
C6 C7 . 1.552(2) ?
C6 H6 . 1.0000 ?
C7 C8 . 1.535(2) ?
C7 C17 . 1.557(2) ?
C7 H7 . 1.0000 ?
C8 C9 . 1.543(2) ?
C8 C15 . 1.560(2) ?
C9 C14 . 1.519(2) ?
C9 C10 . 1.561(2) ?
C9 H9 . 1.0000 ?
C10 C12 . 1.561(3) ?
C10 C11 . 1.563(2) ?
C10 H10 . 1.0000 ?
C11 C17 . 1.531(2) ?
C12 C13 . 1.527(3) ?
C12 H12A . 0.9900 ?
C12 H12B . 0.9900 ?
C13 C14 . 1.515(3) ?
C13 C16 . 1.546(3) ?
C14 H14 . 1.0000 ?
C15 C16 . 1.547(2) ?
C15 H15 . 1.0000 ?
C16 H16 . 1.0000 ?
C17 H17 . 1.0000 ?
C18 H18A . 0.9900 ?
C18 H18B . 0.9900 ?
C19 H19A . 0.9900 ?
C19 H19B . 0.9900 ?
C20 H20A . 0.9800 ?
C20 H20B . 0.9800 ?
C20 H20C . 0.9800 ?
C21 H21A . 0.9800 ?
C21 H21B . 0.9800 ?
C21 H21C . 0.9800 ?
C22 H22A . 0.9800 ?
C22 H22B . 0.9800 ?
C22 H22C . 0.9800 ?
C23 H23A . 0.9800 ?
C23 H23B . 0.9800 ?
C23 H23C . 0.9800 ?
C23' H23D . 0.9800 ?
C23' H23E . 0.9800 ?
C23' H23F . 0.9800 ?
C24 C25 . 1.496(3) ?
C25 H25A . 0.9800 ?
C25 H25B . 0.9800 ?
C25 H25C . 0.9800 ?
C26 H26A . 0.9800 ?
C26 H26B . 0.9800 ?
C26 H26C . 0.9800 ?
C27 C28 . 1.489(3) ?
C28 C33 . 1.382(3) ?
C28 C29 . 1.396(3) ?
C29 C30 . 1.387(3) ?
C29 H29 . 0.9500 ?
C30 C31 . 1.386(3) ?
C30 H30 . 0.9500 ?
C31 C32 . 1.376(3) ?
C31 H31 . 0.9500 ?
C32 C33 . 1.390(3) ?
C32 H32 . 0.9500 ?
C33 H33 . 0.9500 ?

loop_
_geom_hbond_atom_site_label_D
_geom_hbond_atom_site_label_H
_geom_hbond_atom_site_label_A
_geom_hbond_site_symmetry_A
_geom_hbond_distance_DH
_geom_hbond_distance_HA
_geom_hbond_distance_DA
_geom_hbond_angle_DHA
O8 H8 O5 . 0.84 2.11 2.7887(19) 137.0
O10 H10O O9 . 0.84 2.05 2.5620(19) 118.4

loop_
_geom_torsion_atom_site_label_1
_geom_torsion_atom_site_label_2
_geom_torsion_atom_site_label_3
_geom_torsion_atom_site_label_4
_geom_torsion_site_symmetry_1
_geom_torsion_site_symmetry_2
_geom_torsion_site_symmetry_3
_geom_torsion_site_symmetry_4
_geom_torsion
_geom_torsion_publ_flag
C21 O3 C1 C2 . . . . 80.91(18) ?
C21 O3 C1 C11 . . . . -151.14(15) ?
O3 C1 C2 C3 . . . . 165.95(14) ?
C11 C1 C2 C3 . . . . 42.5(2) ?
C1 C2 C3 C4 . . . . -53.6(2) ?
C2 C3 C4 C18 . . . . -175.02(15) ?
C2 C3 C4 C19 . . . . -55.48(19) ?
C2 C3 C4 C5 . . . . 64.08(19) ?
C18 C4 C5 C6 . . . . 69.60(19) ?
C3 C4 C5 C6 . . . . -173.13(15) ?
C19 C4 C5 C6 . . . . -51.42(18) ?
C18 C4 C5 C11 . . . . -177.36(14) ?
C3 C4 C5 C11 . . . . -60.09(18) ?
C19 C4 C5 C11 . . . . 61.63(18) ?
C23 O2 C6 C7 . . . . 117.1(8) ?
C23' O2 C6 C7 . . . . 139.0(2) ?
C23 O2 C6 C5 . . . . -123.4(8) ?
C23' O2 C6 C5 . . . . -101.5(3) ?
C4 C5 C6 O2 . . . . -26.0(2) ?
C11 C5 C6 O2 . . . . -142.99(15) ?
C4 C5 C6 C7 . . . . 96.14(16) ?
C11 C5 C6 C7 . . . . -20.81(16) ?
O2 C6 C7 C8 . . . . -125.94(15) ?
C5 C6 C7 C8 . . . . 107.33(15) ?
O2 C6 C7 C17 . . . . 115.01(15) ?
C5 C6 C7 C17 . . . . -11.72(17) ?
C24 O4 C8 C7 . . . . 69.82(19) ?
C24 O4 C8 C9 . . . . -176.53(15) ?
C24 O4 C8 C15 . . . . -57.24(19) ?
C6 C7 C8 O4 . . . . 61.11(17) ?
C17 C7 C8 O4 . . . . 175.03(13) ?
C6 C7 C8 C9 . . . . -48.02(17) ?
C17 C7 C8 C9 . . . . 65.90(18) ?
C6 C7 C8 C15 . . . . -177.69(14) ?
C17 C7 C8 C15 . . . . -63.77(19) ?
O4 C8 C9 C14 . . . . 88.71(16) ?
C7 C8 C9 C14 . . . . -157.77(15) ?
C15 C8 C9 C14 . . . . -26.1(2) ?
O4 C8 C9 C10 . . . . -157.70(14) ?
C7 C8 C9 C10 . . . . -44.17(18) ?
C15 C8 C9 C10 . . . . 87.46(18) ?
C14 C9 C10 C12 . . . . 32.56(16) ?
C8 C9 C10 C12 . . . . -87.55(16) ?
C14 C9 C10 C11 . . . . 160.74(15) ?
C8 C9 C10 C11 . . . . 40.6(2) ?
O3 C1 C11 C17 . . . . -51.58(19) ?
C2 C1 C11 C17 . . . . 71.3(2) ?
O3 C1 C11 C10 . . . . 70.91(17) ?
C2 C1 C11 C10 . . . . -166.17(15) ?
O3 C1 C11 C5 . . . . -164.83(14) ?
C2 C1 C11 C5 . . . . -41.9(2) ?
C9 C10 C11 C17 . . . . -52.69(19) ?
C12 C10 C11 C17 . . . . 68.88(19) ?
C9 C10 C11 C1 . . . . -179.23(14) ?
C12 C10 C11 C1 . . . . -57.65(19) ?
C9 C10 C11 C5 . . . . 55.70(19) ?
C12 C10 C11 C5 . . . . 177.28(14) ?
C4 C5 C11 C17 . . . . -73.55(16) ?
C6 C5 C11 C17 . . . . 45.83(15) ?
C4 C5 C11 C1 . . . . 49.66(18) ?
C6 C5 C11 C1 . . . . 169.05(14) ?
C4 C5 C11 C10 . . . . 171.55(13) ?
C6 C5 C11 C10 . . . . -69.06(16) ?
C9 C10 C12 C13 . . . . -5.33(18) ?
C11 C10 C12 C13 . . . . -134.06(15) ?
C10 C12 C13 O10 . . . . -144.52(15) ?
C10 C12 C13 C14 . . . . -24.02(18) ?
C10 C12 C13 C16 . . . . 93.37(17) ?
C27 O7 C14 C13 . . . . 175.00(15) ?
C27 O7 C14 C9 . . . . -71.7(2) ?
O10 C13 C14 O7 . . . . -74.30(18) ?
C12 C13 C14 O7 . . . . 166.65(14) ?
C16 C13 C14 O7 . . . . 48.99(18) ?
O10 C13 C14 C9 . . . . 164.07(14) ?
C12 C13 C14 C9 . . . . 45.02(16) ?
C16 C13 C14 C9 . . . . -72.64(17) ?
C8 C9 C14 O7 . . . . -46.2(2) ?
C10 C9 C14 O7 . . . . -165.74(14) ?
C8 C9 C14 C13 . . . . 71.04(17) ?
C10 C9 C14 C13 . . . . -48.54(16) ?
O4 C8 C15 O8 . . . . 105.06(16) ?
C7 C8 C15 O8 . . . . -16.5(2) ?
C9 C8 C15 O8 . . . . -143.62(15) ?
O4 C8 C15 C16 . . . . -129.25(15) ?
C7 C8 C15 C16 . . . . 109.20(17) ?
C9 C8 C15 C16 . . . . -17.9(2) ?
C26 O9 C16 C13 . . . . -166.15(16) ?
C26 O9 C16 C15 . . . . 69.0(2) ?
O10 C13 C16 O9 . . . . 33.85(19) ?
C14 C13 C16 O9 . . . . -91.03(17) ?
C12 C13 C16 O9 . . . . 156.36(15) ?
O10 C13 C16 C15 . . . . 155.52(15) ?
C14 C13 C16 C15 . . . . 30.6(2) ?
C12 C13 C16 C15 . . . . -81.97(19) ?
O8 C15 C16 O9 . . . . -96.10(17) ?
C8 C15 C16 O9 . . . . 135.47(16) ?
O8 C15 C16 C13 . . . . 144.07(15) ?
C8 C15 C16 C13 . . . . 15.6(2) ?
C20 N1 C17 C11 . . . . 172.24(15) ?
C19 N1 C17 C11 . . . . -58.04(19) ?
C20 N1 C17 C7 . . . . -75.23(19) ?
C19 N1 C17 C7 . . . . 54.5(2) ?
C1 C11 C17 N1 . . . . -52.12(19) ?
C10 C11 C17 N1 . . . . -173.77(14) ?
C5 C11 C17 N1 . . . . 69.21(15) ?
C1 C11 C17 C7 . . . . -174.41(14) ?
C10 C11 C17 C7 . . . . 63.93(16) ?
C5 C11 C17 C7 . . . . -53.09(15) ?
C8 C7 C17 N1 . . . . 167.06(14) ?
C6 C7 C17 N1 . . . . -76.90(17) ?
C8 C7 C17 C11 . . . . -75.30(16) ?
C6 C7 C17 C11 . . . . 40.75(16) ?
C22 O1 C18 C4 . . . . -178.75(16) ?
C3 C4 C18 O1 . . . . -69.66(18) ?
C19 C4 C18 O1 . . . . 169.40(14) ?
C5 C4 C18 O1 . . . . 49.16(19) ?
C20 N1 C19 C4 . . . . 173.11(15) ?
C17 N1 C19 C4 . . . . 42.3(2) ?
C18 C4 C19 N1 . . . . -165.02(15) ?
C3 C4 C19 N1 . . . . 77.44(18) ?
C5 C4 C19 N1 . . . . -42.49(19) ?
C8 O4 C24 O5 . . . . 1.2(3) ?
C8 O4 C24 C25 . . . . -179.41(16) ?
C14 O7 C27 O6 . . . . -5.0(3) ?
C14 O7 C27 C28 . . . . 175.49(14) ?
O6 C27 C28 C33 . . . . -2.5(3) ?
O7 C27 C28 C33 . . . . 177.03(18) ?
O6 C27 C28 C29 . . . . 179.06(19) ?
O7 C27 C28 C29 . . . . -1.4(2) ?
C33 C28 C29 C30 . . . . 0.7(3) ?
C27 C28 C29 C30 . . . . 179.11(18) ?
C28 C29 C30 C31 . . . . 0.0(3) ?
C29 C30 C31 C32 . . . . -0.6(3) ?
C30 C31 C32 C33 . . . . 0.6(3) ?
C29 C28 C33 C32 . . . . -0.7(3) ?
C27 C28 C33 C32 . . . . -179.21(19) ?
C31 C32 C33 C28 . . . . 0.1(3) ?
